data_1576758
loop_
_publ_author_name
'Qi, Jun-Chao'
'Chen, Xiao-Gang'
'Wang, Zhen-Yu'
'Tang, Yuan-Yuan'
'Song, Xian-Jiang'
'Qin, Yan'
'Lv, Hui-Peng'
'Xiong, Ren-Gen'
'Liao, Wei-Qiang'

_publ_section_title
;
 Organic-inorganic perovskite ferroelectric catalytic selective alkyne
 coupling under ultrasound sonication.
;
_journal_issue 3
_journal_name_full 'Chemical science'
_journal_page_first 1792
_journal_page_last 1800
_journal_paper_doi 10.1039/d5sc07784b
_journal_volume 17
_journal_year 2026
_chemical_formula_moiety 'C24 H14'
_chemical_formula_sum 'C24 H14'
_chemical_formula_weight 302.35
_space_group_crystal_system monoclinic
_space_group_IT_number 14
_space_group_name_Hall '-P 2ybc'
_space_group_name_H-M_alt 'P 1 21/c 1'
_atom_sites_solution_hydrogens geom
_audit_creation_date 2025-10-24
_audit_creation_method
;
Olex2 1.3
(compiled 2020.11.12 svn.r5f609507 for OlexSys, GUI svn.r6408)
;
_audit_update_record
;
2025-10-25 deposited with the CCDC.	2025-11-18 downloaded from the CCDC.
;
_cell_angle_alpha 90
_cell_angle_beta 101.211(7)
_cell_angle_gamma 90
_cell_formula_units_Z 2
_cell_length_a 18.0232(14)
_cell_length_b 6.0194(4)
_cell_length_c 7.5591(6)
_cell_measurement_reflns_used 2146
_cell_measurement_temperature 300.00(10)
_cell_measurement_theta_max 70.4350
_cell_measurement_theta_min 2.4520
_cell_volume 804.43(11)
_computing_cell_refinement 'CrysAlisPro 1.171.43.129a (Rigaku OD, 2024)'
_computing_data_collection 'CrysAlisPro 1.171.43.129a (Rigaku OD, 2024)'
_computing_data_reduction 'CrysAlisPro 1.171.43.129a (Rigaku OD, 2024)'
_computing_molecular_graphics 'Olex2 1.3 (Dolomanov et al., 2009)'
_computing_publication_material 'Olex2 1.3 (Dolomanov et al., 2009)'
_computing_structure_refinement 'SHELXL 2018/3 (Sheldrick, 2015)'
_computing_structure_solution 'SHELXT  (Sheldrick, 2015)'
_diffrn_ambient_environment air
_diffrn_ambient_temperature 300.00(10)
_diffrn_detector 'Hybrid Pixel Array Detector'
_diffrn_detector_area_resol_mean 10.0000
_diffrn_detector_type 'HyPix-Arc 150'
_diffrn_measured_fraction_theta_full 0.994
_diffrn_measured_fraction_theta_max 0.994
_diffrn_measurement_details
;
List of Runs (angles in degrees, time in seconds):

  # Type    Start    End  Width  t~exp~   \w     \q     \k     \f   Frames
#--------------------------------------------------------------------------
  1  \w     45.00  97.00   0.50    0.10    --   60.40  15.00-180.00  104
  2  \w     32.00  60.00   0.50    0.10    --   60.40-125.00 -90.00   56
  3  \w     21.00  57.00   0.50    0.10    --   60.40-125.00-180.00   72
  4  \w     25.00  80.00   0.50    0.10    --   60.40-125.00 120.00  110
  5  \w    -92.00 -60.00   0.50    0.10    --  -60.77 -15.00 120.00   64
  6  \w    -96.00 -43.00   0.50    0.10    --  -60.77 -15.00-180.00  106
  7  \w    -82.00 -56.00   0.50    0.10    --  -60.77 -15.00 -30.00   52
  8  \w   -118.00 -70.00   0.50    0.10    --  -73.82 -15.00 -30.00   96
  9  \w    -94.00 -56.00   0.50    0.10    --  -73.82 125.00-180.00   76
 10  \w    -70.00 -31.00   0.50    0.10    --  -73.82 125.00 150.00   78
 11  \w     39.00  64.00   0.50    0.10    --   74.97-125.00-150.00   50
 12  \w     38.00  90.00   0.50    0.10    --   74.97-125.00  30.00  104
 13  \w     37.00  96.00   0.50    0.10    --   74.97-125.00 -60.00  118
 14  \w     73.00  98.00   0.50    0.10    --   75.32-125.00  90.00   50
 15  \w     33.00  69.00   0.50    0.10    --   75.32-125.00  90.00   72
 16  \w     41.00  66.00   0.50    0.10    --   75.32-125.00 -30.00   50
 17  \w     74.00  99.00   0.50    0.10    --   75.32-125.00 150.00   50
 18  \w    -74.00 -33.00   0.50    0.10    --  -75.45 125.00  90.00   82
 19  \w   -121.00 -58.00   0.50    0.10    --  -75.45 -15.00  30.00  126
;
_diffrn_measurement_device 'four-circle diffractometer'
_diffrn_measurement_device_type 'XtaLAB Synergy R, DW system, HyPix-Arc 150'
_diffrn_measurement_method '\w scans'
_diffrn_orient_matrix_type 'CrysAlisPro convention (1999,Acta A55,543-557)'
_diffrn_orient_matrix_UB_11 -0.0857200000
_diffrn_orient_matrix_UB_12 0.0271630000
_diffrn_orient_matrix_UB_13 -0.0693978000
_diffrn_orient_matrix_UB_21 -0.0151831000
_diffrn_orient_matrix_UB_22 -0.1954035000
_diffrn_orient_matrix_UB_23 0.1197319000
_diffrn_orient_matrix_UB_31 -0.0037900000
_diffrn_orient_matrix_UB_32 0.1631359000
_diffrn_orient_matrix_UB_33 0.1550191000
_diffrn_radiation_monochromator mirror
_diffrn_radiation_probe x-ray
_diffrn_radiation_type 'Cu K\a'
_diffrn_radiation_wavelength 1.54184
_diffrn_reflns_av_R_equivalents 0.0318
_diffrn_reflns_av_unetI/netI 0.0304
_diffrn_reflns_Laue_measured_fraction_full 0.994
_diffrn_reflns_Laue_measured_fraction_max 0.994
_diffrn_reflns_limit_h_max 21
_diffrn_reflns_limit_h_min -21
_diffrn_reflns_limit_k_max 7
_diffrn_reflns_limit_k_min -6
_diffrn_reflns_limit_l_max 8
_diffrn_reflns_limit_l_min -8
_diffrn_reflns_number 4779
_diffrn_reflns_point_group_measured_fraction_full 0.994
_diffrn_reflns_point_group_measured_fraction_max 0.994
_diffrn_reflns_theta_full 66.514
_diffrn_reflns_theta_max 66.514
_diffrn_reflns_theta_min 2.499
_diffrn_source 'Rotating-anode X-ray tube'
_diffrn_source_type 'Rigaku (Cu) X-ray Source'
_exptl_absorpt_coefficient_mu 0.539
_exptl_absorpt_correction_T_max 1.00000
_exptl_absorpt_correction_T_min 0.84956
_exptl_absorpt_correction_type multi-scan
_exptl_absorpt_process_details
;
CrysAlisPro 1.171.43.129a (Rigaku Oxford Diffraction, 2024)
Empirical absorption correction using spherical harmonics,
implemented in SCALE3 ABSPACK scaling algorithm.
;
_exptl_crystal_colour orange
_exptl_crystal_colour_primary orange
_exptl_crystal_density_diffrn 1.248
_exptl_crystal_description plate
_exptl_crystal_F_000 316
_exptl_crystal_size_max 0.13
_exptl_crystal_size_mid 0.12
_exptl_crystal_size_min 0.11
_refine_diff_density_max 0.282
_refine_diff_density_min -0.237
_refine_diff_density_rms 0.073
_refine_ls_extinction_method none
_refine_ls_goodness_of_fit_ref 1.013
_refine_ls_hydrogen_treatment constr
_refine_ls_matrix_type full
_refine_ls_number_parameters 110
_refine_ls_number_reflns 1407
_refine_ls_number_restraints 0
_refine_ls_restrained_S_all 1.013
_refine_ls_R_factor_all 0.0984
_refine_ls_R_factor_gt 0.0889
_refine_ls_shift/su_max 0.000
_refine_ls_shift/su_mean 0.000
_refine_ls_structure_factor_coef Fsqd
_refine_ls_weighting_details 'w=1/[\s^2^(Fo^2^)+(0.1210P)^2^+1.3064P] where P=(Fo^2^+2Fc^2^)/3'
_refine_ls_weighting_scheme calc
_refine_ls_wR_factor_gt 0.2602
_refine_ls_wR_factor_ref 0.2671
_reflns_Friedel_coverage 0.000
_reflns_number_gt 1142
_reflns_number_total 1407
_reflns_threshold_expression 'I > 2\s(I)'
_cod_data_source_file d5sc07784b2.cif
_cod_data_source_block 2j-300k
_cod_database_code 1576758
_shelx_shelxl_version_number 2018/3
_chemical_oxdiff_formula 'C H '
_shelx_space_group_comment
;
The symmetry employed for this shelxl refinement is uniquely defined
by the following loop, which should always be used as a source of
symmetry information in preference to the above space-group names.
They are only intended as comments.
;
_shelx_estimated_absorpt_t_max 0.943
_shelx_estimated_absorpt_t_min 0.933
_reflns_odcompleteness_completeness 99.81
_reflns_odcompleteness_iscentric 1
_reflns_odcompleteness_theta 66.97
_olex2_refinement_description
;
1. Twinned data refinement
 Scales: 0.9782(19)
 0.0218(19)
2. Fixed Uiso
 At 1.2 times of:
  All C(H) groups
3.a Aromatic/amide H refined with riding coordinates:
 C2(H2), C4(H4), C7(H7), C10(H10), C9(H9), C6(H6), C5(H5)
;
_olex2_submission_special_instructions 'No special instructions were received'
_oxdiff_exptl_absorpt_empirical_details
;
Empirical correction (ABSPACK) includes:
- Absorption correction using spherical harmonics
- Frame scaling
;
_oxdiff_exptl_absorpt_empirical_full_max 1.379
_oxdiff_exptl_absorpt_empirical_full_min 0.718

loop_
_space_group_symop_operation_xyz
'x, y, z'
'-x, y+1/2, -z+1/2'
'-x, -y, -z'
'x, -y-1/2, z-1/2'

loop_
_atom_site_label
_atom_site_type_symbol
_atom_site_fract_x
_atom_site_fract_y
_atom_site_fract_z
_atom_site_U_iso_or_equiv
_atom_site_adp_type
_atom_site_occupancy
_atom_site_site_symmetry_order
_atom_site_calc_flag
_atom_site_refinement_flags_posn
_atom_site_refinement_flags_adp
_atom_site_refinement_flags_occupancy
_atom_site_disorder_assembly
_atom_site_disorder_group
C2 C 0.7161(2) 0.7337(7) 0.5758(5) 0.0544(10) Uani 1 1 d . . . . .
H2 H 0.722470 0.872896 0.629993 0.065 Uiso 1 1 calc R U . . .
C8 C 0.7699(2) 0.3896(6) 0.4858(5) 0.0513(9) Uani 1 1 d . . . . .
C3 C 0.7802(2) 0.6004(6) 0.5695(5) 0.0497(9) Uani 1 1 d . . . . .
C4 C 0.8548(2) 0.6736(7) 0.6421(5) 0.0595(11) Uani 1 1 d . . . . .
H4 H 0.862260 0.811480 0.698254 0.071 Uiso 1 1 calc R U . . .
C1 C 0.6447(2) 0.6603(7) 0.5030(5) 0.0549(10) Uani 1 1 d . . . . .
C11 C 0.5809(2) 0.8021(7) 0.5008(6) 0.0624(11) Uani 1 1 d . . . . .
C7 C 0.8350(2) 0.2612(8) 0.4757(5) 0.0640(11) Uani 1 1 d . . . . .
H7 H 0.829263 0.122510 0.420620 0.077 Uiso 1 1 calc R U . . .
C10 C 0.6347(2) 0.4440(7) 0.4230(5) 0.0593(11) Uani 1 1 d . . . . .
H10 H 0.586373 0.391166 0.376820 0.071 Uiso 1 1 calc R U . . .
C12 C 0.5292(2) 0.9263(7) 0.4994(6) 0.0636(11) Uani 1 1 d . . . . .
C9 C 0.6960(2) 0.3164(7) 0.4148(5) 0.0583(10) Uani 1 1 d . . . . .
H9 H 0.689001 0.177090 0.360923 0.070 Uiso 1 1 calc R U . . .
C6 C 0.9053(2) 0.3372(9) 0.5449(6) 0.0723(13) Uani 1 1 d . . . . .
H6 H 0.947150 0.251030 0.535618 0.087 Uiso 1 1 calc R U . . .
C5 C 0.9155(2) 0.5441(9) 0.6303(6) 0.0717(13) Uani 1 1 d . . . . .
H5 H 0.964099 0.593342 0.679229 0.086 Uiso 1 1 calc R U . . .

loop_
_atom_site_aniso_label
_atom_site_aniso_U_11
_atom_site_aniso_U_22
_atom_site_aniso_U_33
_atom_site_aniso_U_23
_atom_site_aniso_U_13
_atom_site_aniso_U_12
C2 0.057(2) 0.048(2) 0.057(2) -0.0015(17) 0.0096(17) 0.0027(17)
C8 0.056(2) 0.049(2) 0.0491(19) 0.0042(16) 0.0106(16) 0.0050(17)
C3 0.0482(19) 0.050(2) 0.0511(19) 0.0047(16) 0.0096(15) 0.0021(16)
C4 0.056(2) 0.058(2) 0.064(2) 0.0032(18) 0.0079(17) -0.0078(18)
C1 0.050(2) 0.056(2) 0.059(2) 0.0049(17) 0.0110(16) 0.0090(17)
C11 0.055(2) 0.061(2) 0.069(3) 0.0014(19) 0.0090(18) 0.0083(19)
C7 0.073(3) 0.059(2) 0.062(2) 0.0019(19) 0.0152(19) 0.019(2)
C10 0.051(2) 0.059(2) 0.066(2) 0.0049(18) 0.0037(17) -0.0036(18)
C12 0.049(2) 0.067(3) 0.073(3) -0.001(2) 0.0057(18) 0.0049(19)
C9 0.067(2) 0.048(2) 0.058(2) -0.0003(17) 0.0068(18) -0.0010(18)
C6 0.059(2) 0.088(3) 0.073(3) 0.009(2) 0.018(2) 0.021(2)
C5 0.046(2) 0.093(3) 0.075(3) 0.010(2) 0.0094(19) -0.001(2)

loop_
_atom_type_symbol
_atom_type_description
_atom_type_scat_dispersion_real
_atom_type_scat_dispersion_imag
_atom_type_scat_source
C C 0.0181 0.0091 'International Tables Vol C Tables 4.2.6.8 and 6.1.1.4'
H H 0.0000 0.0000 'International Tables Vol C Tables 4.2.6.8 and 6.1.1.4'

loop_
_geom_angle_atom_site_label_1
_geom_angle_atom_site_label_2
_geom_angle_atom_site_label_3
_geom_angle
_geom_angle_site_symmetry_1
_geom_angle_site_symmetry_3
_geom_angle_publ_flag
C3 C2 H2 119.6 . . ?
C1 C2 H2 119.6 . . ?
C1 C2 C3 120.8(4) . . ?
C3 C8 C7 118.3(4) . . ?
C9 C8 C3 119.0(3) . . ?
C9 C8 C7 122.7(4) . . ?
C2 C3 C4 122.0(4) . . ?
C8 C3 C2 119.1(3) . . ?
C8 C3 C4 118.9(3) . . ?
C3 C4 H4 119.7 . . ?
C5 C4 C3 120.7(4) . . ?
C5 C4 H4 119.7 . . ?
C2 C1 C11 120.2(4) . . ?
C2 C1 C10 119.6(3) . . ?
C11 C1 C10 120.2(4) . . ?
C12 C11 C1 177.8(5) . . ?
C8 C7 H7 119.4 . . ?
C6 C7 C8 121.1(4) . . ?
C6 C7 H7 119.4 . . ?
C1 C10 H10 120.1 . . ?
C9 C10 C1 119.8(4) . . ?
C9 C10 H10 120.1 . . ?
C11 C12 C12 178.4(6) . 3_676 ?
C8 C9 H9 119.2 . . ?
C10 C9 C8 121.6(4) . . ?
C10 C9 H9 119.2 . . ?
C7 C6 H6 119.7 . . ?
C7 C6 C5 120.7(4) . . ?
C5 C6 H6 119.7 . . ?
C4 C5 C6 120.3(4) . . ?
C4 C5 H5 119.9 . . ?
C6 C5 H5 119.9 . . ?

loop_
_geom_bond_atom_site_label_1
_geom_bond_atom_site_label_2
_geom_bond_distance
_geom_bond_site_symmetry_2
_geom_bond_publ_flag
C2 H2 0.9300 . ?
C2 C3 1.416(5) . ?
C2 C1 1.370(5) . ?
C8 C3 1.414(6) . ?
C8 C7 1.419(5) . ?
C8 C9 1.406(5) . ?
C3 C4 1.420(5) . ?
C4 H4 0.9300 . ?
C4 C5 1.361(6) . ?
C1 C11 1.430(5) . ?
C1 C10 1.432(6) . ?
C11 C12 1.193(6) . ?
C7 H7 0.9300 . ?
C7 C6 1.352(6) . ?
C10 H10 0.9300 . ?
C10 C9 1.357(6) . ?
C12 C12 1.377(8) 3_676 ?
C9 H9 0.9300 . ?
C6 H6 0.9300 . ?
C6 C5 1.398(7) . ?
C5 H5 0.9300 . ?

loop_
_geom_torsion_atom_site_label_1
_geom_torsion_atom_site_label_2
_geom_torsion_atom_site_label_3
_geom_torsion_atom_site_label_4
_geom_torsion
_geom_torsion_site_symmetry_1
_geom_torsion_site_symmetry_2
_geom_torsion_site_symmetry_3
_geom_torsion_site_symmetry_4
_geom_torsion_publ_flag
C2 C3 C4 C5 -178.4(4) . . . . ?
C2 C1 C10 C9 -2.1(6) . . . . ?
C8 C3 C4 C5 0.5(6) . . . . ?
C8 C7 C6 C5 0.7(7) . . . . ?
C3 C2 C1 C11 -176.3(3) . . . . ?
C3 C2 C1 C10 1.4(6) . . . . ?
C3 C8 C7 C6 0.3(6) . . . . ?
C3 C8 C9 C10 0.8(6) . . . . ?
C3 C4 C5 C6 0.5(6) . . . . ?
C1 C2 C3 C8 0.4(6) . . . . ?
C1 C2 C3 C4 179.3(3) . . . . ?
C1 C10 C9 C8 1.0(6) . . . . ?
C11 C1 C10 C9 175.6(4) . . . . ?
C7 C8 C3 C2 178.0(3) . . . . ?
C7 C8 C3 C4 -0.9(5) . . . . ?
C7 C8 C9 C10 -178.7(4) . . . . ?
C7 C6 C5 C4 -1.1(7) . . . . ?
C9 C8 C3 C2 -1.5(5) . . . . ?
C9 C8 C3 C4 179.6(3) . . . . ?
C9 C8 C7 C6 179.8(4) . . . . ?

loop_
_twin_individual_id
_twin_individual_mass_fraction_refined
1 0.9782(19)
2 0.0218(19)
